data_4305960
loop_
_publ_author_name
'Kuppuswamy Arumugam'
'Rongmin Yu'
'Dino Villagr\'an'
'Thomas G. Gray'
'Joel T. Mague'
'James P. Donahue'

_publ_contact_author_email donahue@tulane.edu
_publ_contact_author_fax 504-865-5596
_publ_contact_author_phone 504-862-3562
_publ_section_title
;
A Convergent Approach to the Synthesis of Multimetallic Dithiolene Complexes
;
_journal_name_full 'Inorganic Chemistry'
_journal_page_first 5570
_journal_page_last 5572
_journal_paper_doi 10.1021/ic800880s
_journal_volume 47
_journal_year 2008
_chemical_formula_sum 'C64 H100 Ni2 P4 Pt S8'
_chemical_formula_weight 1562.31
_chemical_name_systematic
; 
 ? 
;
_space_group_IT_number 148
_symmetry_cell_setting rhombohedral
_symmetry_space_group_name_Hall '-R 3'
_symmetry_space_group_name_H-M 'R -3 :H'
_atom_sites_solution_hydrogens geom
_atom_sites_solution_primary direct
_atom_sites_solution_secondary difmap
_audit_creation_method SHELXL-97
_cell_angle_alpha 90.00
_cell_angle_beta 90.00
_cell_angle_gamma 120.00
_cell_formula_units_Z 18
_cell_length_a 45.132(12)
_cell_length_b 45.132(12)
_cell_length_c 40.629(16)
_cell_measurement_reflns_used 6828
_cell_measurement_temperature 100(2)
_cell_measurement_theta_max 22.085
_cell_measurement_theta_min 2.170
_cell_volume 71670(4)
_computing_cell_refinement 'Bruker SMART (Bruker-AXS, 2000)'
_computing_data_collection 'Bruker SMART (Bruker-AXS, 2000)'
_computing_data_reduction 'Bruker SAINT+ (Bruker-AXS, 2004)'
_computing_molecular_graphics 'Bruker SHELXTL (Bruker-AXS, 2000a)'
_computing_publication_material 'Bruker SHELXTL (Bruker-AXS, 2000a)'
_computing_structure_refinement 'SHELXL-97 (Sheldrick, 1997)'
_computing_structure_solution 'SHELXS-97 (Sheldrick, 1990)'
_diffrn_ambient_temperature 100(2)
_diffrn_measured_fraction_theta_full 0.997
_diffrn_measured_fraction_theta_max 0.997
_diffrn_measurement_device_type 'CCD area detector'
_diffrn_measurement_method 'phi and omega scans'
_diffrn_radiation_monochromator graphite
_diffrn_radiation_source 'fine-focus sealed tube'
_diffrn_radiation_type MoK\a
_diffrn_radiation_wavelength 0.71073
_diffrn_reflns_av_R_equivalents 0.2644
_diffrn_reflns_av_sigmaI/netI 0.2860
_diffrn_reflns_limit_h_max 48
_diffrn_reflns_limit_h_min -48
_diffrn_reflns_limit_k_max 48
_diffrn_reflns_limit_k_min -48
_diffrn_reflns_limit_l_max 43
_diffrn_reflns_limit_l_min -43
_diffrn_reflns_number 142824
_diffrn_reflns_theta_full 22.55
_diffrn_reflns_theta_max 22.55
_diffrn_reflns_theta_min 1.16
_exptl_absorpt_coefficient_mu 1.272
_exptl_absorpt_correction_T_max 0.9140
_exptl_absorpt_correction_T_min 0.8728
_exptl_absorpt_correction_type multi-scan
_exptl_absorpt_process_details 'SADABS (Sheldrick, 2002)'
_exptl_crystal_colour brown-black
_exptl_crystal_density_diffrn 0.652
_exptl_crystal_density_method 'not measured'
_exptl_crystal_description block
_exptl_crystal_F_000 14508
_exptl_crystal_size_max 0.11
_exptl_crystal_size_mid 0.09
_exptl_crystal_size_min 0.07
_platon_squeeze_details ' '
_refine_diff_density_max 1.215
_refine_diff_density_min -0.474
_refine_diff_density_rms 0.058
_refine_ls_extinction_method none
_refine_ls_goodness_of_fit_ref 1.026
_refine_ls_hydrogen_treatment noref
_refine_ls_matrix_type full
_refine_ls_number_parameters 619
_refine_ls_number_reflns 20908
_refine_ls_number_restraints 45
_refine_ls_restrained_S_all 1.025
_refine_ls_R_factor_all 0.2550
_refine_ls_R_factor_gt 0.0755
_refine_ls_shift/su_max 0.003
_refine_ls_shift/su_mean 0.000
_refine_ls_structure_factor_coef Fsqd
_refine_ls_weighting_details 'calc w=1/[\s^2^(Fo^2^)+(0.0100P)^2^+0.0000P] where P=(Fo^2^+2Fc^2^)/3'
_refine_ls_weighting_scheme calc
_refine_ls_wR_factor_gt 0.0998
_refine_ls_wR_factor_ref 0.1153
_reflns_number_gt 6123
_reflns_number_total 20908
_reflns_threshold_expression >2\s(I)
_cod_data_source_file ic800880s-file004_1.cif
_cod_data_source_block '[(dcpe)Ni(S2C6H2S2)Pt(S2C6H2S2)Ni(dcpe)]'
_cod_depositor_comments
;
The following automatic conversions were performed:
data name '_publ-contact_author-phone' replaced with
'_publ_contact_author_phone' as specified in the replacement file
'/home/antanas/src/cod-tools/trunk/data/replacement-values/replacement_tags.lst'.

Automatic conversion script
Id: cif_correct_tags 4998 2017-03-02 13:24:31Z antanas 
;
_cod_original_cell_volume 71668(39)
_cod_original_sg_symbol_H-M 'R -3'
_cod_database_code 4305960

loop_
_publ_contact_author_name
_publ_contact_author_address
'Dr. James P. Donahue'
;
  Department of Chemistry
  Tulane University
  6400 Freret Street
  New Orleans, LA 70118-5698
  Unites States of America
;

loop_
_symmetry_equiv_pos_as_xyz
'x, y, z'
'-y, x-y, z'
'-x+y, -x, z'
'x+2/3, y+1/3, z+1/3'
'-y+2/3, x-y+1/3, z+1/3'
'-x+y+2/3, -x+1/3, z+1/3'
'x+1/3, y+2/3, z+2/3'
'-y+1/3, x-y+2/3, z+2/3'
'-x+y+1/3, -x+2/3, z+2/3'
'-x, -y, -z'
'y, -x+y, -z'
'x-y, x, -z'
'-x+2/3, -y+1/3, -z+1/3'
'y+2/3, -x+y+1/3, -z+1/3'
'x-y+2/3, x+1/3, -z+1/3'
'-x+1/3, -y+2/3, -z+2/3'
'y+1/3, -x+y+2/3, -z+2/3'
'x-y+1/3, x+2/3, -z+2/3'

loop_
_atom_site_label
_atom_site_type_symbol
_atom_site_fract_x
_atom_site_fract_y
_atom_site_fract_z
_atom_site_U_iso_or_equiv
_atom_site_adp_type
_atom_site_occupancy
_atom_site_symmetry_multiplicity
_atom_site_calc_flag
_atom_site_refinement_flags
_atom_site_disorder_assembly
_atom_site_disorder_group
Pt1 Pt 0.143918(14) -0.152986(13) 1.118213(13) 0.0994(2) Uani 1 1 d . . .
Ni1 Ni 0.33817(4) -0.01471(4) 1.19795(4) 0.1217(7) Uani 1 1 d . A .
Ni2 Ni -0.01987(4) -0.22455(4) 0.98118(3) 0.0862(5) Uani 1 1 d . . .
S1 S 0.28729(9) -0.02947(8) 1.21398(8) 0.1167(13) Uani 1 1 d . . .
S2 S 0.32063(9) -0.05497(9) 1.16206(9) 0.1290(14) Uani 1 1 d . . .
S3 S 0.16093(8) -0.11949(8) 1.16317(8) 0.1041(12) Uani 1 1 d . . .
S4 S 0.19568(8) -0.14660(8) 1.11370(8) 0.1030(12) Uani 1 1 d . . .
S5 S -0.01169(8) -0.20158(8) 1.02928(7) 0.0974(12) Uani 1 1 d . . .
S6 S 0.02209(7) -0.23393(8) 0.98726(7) 0.0922(11) Uani 1 1 d . . .
S7 S 0.09370(7) -0.15477(7) 1.11713(7) 0.0890(11) Uani 1 1 d . . .
S8 S 0.12988(8) -0.18402(8) 1.07239(8) 0.0962(11) Uani 1 1 d . . .
P1 P 0.36034(10) 0.02248(11) 1.23723(9) 0.1187(14) Uani 1 1 d . . .
P2 P 0.38895(10) 0.00668(12) 1.17695(10) 0.1425(17) Uani 1 1 d D . .
P3 P -0.05792(11) -0.21042(11) 0.97248(9) 0.0953(12) Uani 1 1 d . . .
P4 P -0.03319(10) -0.25067(11) 0.93422(9) 0.0984(13) Uani 1 1 d . . .
C1 C 0.2631(3) -0.0632(3) 1.1865(3) 0.093(4) Uiso 1 1 d . . .
C2 C 0.2777(3) -0.0739(3) 1.1644(3) 0.113(5) Uiso 1 1 d . . .
C3 C 0.2049(3) -0.1043(3) 1.1643(3) 0.094(4) Uiso 1 1 d . . .
C4 C 0.2206(3) -0.1154(3) 1.1422(3) 0.095(4) Uiso 1 1 d . . .
C5 C 0.0259(3) -0.1980(3) 1.0421(3) 0.079(4) Uiso 1 1 d . . .
C6 C 0.0418(3) -0.2113(2) 1.0224(2) 0.066(3) Uiso 1 1 d . . .
C7 C 0.0747(3) -0.1761(2) 1.0811(2) 0.066(3) Uiso 1 1 d . . .
C8 C 0.0909(3) -0.1896(2) 1.0621(2) 0.063(3) Uiso 1 1 d . . .
C9 C 0.2264(3) -0.0771(3) 1.1870(3) 0.124(5) Uiso 1 1 d . . .
H9 H 0.2164 -0.0685 1.2021 0.149 Uiso 1 1 calc R . .
C10 C 0.2567(3) -0.1009(3) 1.1423(3) 0.113(5) Uiso 1 1 d . . .
H10 H 0.2670 -0.1093 1.1275 0.136 Uiso 1 1 calc R . .
C11 C 0.0433(3) -0.1804(2) 1.0700(3) 0.090(4) Uiso 1 1 d . . .
H11 H 0.0331 -0.1703 1.0828 0.108 Uiso 1 1 calc R . .
C12 C 0.0733(3) -0.2082(3) 1.0327(3) 0.092(4) Uiso 1 1 d . . .
H12 H 0.0831 -0.2186 1.0199 0.110 Uiso 1 1 calc R . .
C13A C 0.3455(9) 0.0487(8) 1.2416(8) 0.082(6) Uiso 0.45(3) 1 d PD A 1
H13A H 0.3216 0.0349 1.2502 0.099 Uiso 0.45(3) 1 calc PR A 1
C14A C 0.3437(11) 0.0667(10) 1.2102(10) 0.121(6) Uiso 0.45(3) 1 d PD A 1
H14A H 0.3318 0.0494 1.1928 0.145 Uiso 0.45(3) 1 calc PR A 1
H14B H 0.3672 0.0826 1.2024 0.145 Uiso 0.45(3) 1 calc PR A 1
C15A C 0.3248(9) 0.0869(8) 1.2157(10) 0.131(8) Uiso 0.45(3) 1 d PD A 1
H15A H 0.3015 0.0716 1.2242 0.157 Uiso 0.45(3) 1 calc PR A 1
H15B H 0.3231 0.0972 1.1948 0.157 Uiso 0.45(3) 1 calc PR A 1
C16A C 0.3462(9) 0.1149(7) 1.2410(8) 0.111(7) Uiso 0.45(3) 1 d PD A 1
H16A H 0.3693 0.1305 1.2322 0.133 Uiso 0.45(3) 1 calc PR A 1
H16B H 0.3350 0.1285 1.2461 0.133 Uiso 0.45(3) 1 calc PR A 1
C17A C 0.3486(10) 0.0970(7) 1.2723(8) 0.089(6) Uiso 0.45(3) 1 d PD A 1
H17A H 0.3611 0.1146 1.2893 0.107 Uiso 0.45(3) 1 calc PR A 1
H17B H 0.3252 0.0818 1.2806 0.107 Uiso 0.45(3) 1 calc PR A 1
C18A C 0.3664(8) 0.0757(6) 1.2680(7) 0.076(5) Uiso 0.45(3) 1 d PD A 1
H18A H 0.3665 0.0646 1.2890 0.092 Uiso 0.45(3) 1 calc PR A 1
H18B H 0.3904 0.0904 1.2606 0.092 Uiso 0.45(3) 1 calc PR A 1
C13B C 0.3367(7) 0.0500(7) 1.2490(7) 0.082(6) Uiso 0.55(3) 1 d P A 2
H13B H 0.3126 0.0335 1.2556 0.099 Uiso 0.55(3) 1 calc PR A 2
C14B C 0.3360(9) 0.0664(9) 1.2176(9) 0.121(6) Uiso 0.55(3) 1 d P A 2
H14C H 0.3235 0.0489 1.2005 0.145 Uiso 0.55(3) 1 calc PR A 2
H14D H 0.3595 0.0820 1.2097 0.145 Uiso 0.55(3) 1 calc PR A 2
C15B C 0.3167(8) 0.0875(7) 1.2249(9) 0.131(8) Uiso 0.55(3) 1 d P A 2
H15C H 0.3172 0.1001 1.2048 0.157 Uiso 0.55(3) 1 calc PR A 2
H15D H 0.2925 0.0712 1.2302 0.157 Uiso 0.55(3) 1 calc PR A 2
C16B C 0.3322(8) 0.1124(7) 1.2527(7) 0.111(7) Uiso 0.55(3) 1 d P A 2
H16C H 0.3187 0.1239 1.2566 0.133 Uiso 0.55(3) 1 calc PR A 2
H16D H 0.3559 0.1301 1.2470 0.133 Uiso 0.55(3) 1 calc PR A 2
C17B C 0.3323(7) 0.0933(5) 1.2835(6) 0.089(6) Uiso 0.55(3) 1 d P A 2
H17C H 0.3425 0.1095 1.3021 0.107 Uiso 0.55(3) 1 calc PR A 2
H17D H 0.3086 0.0759 1.2895 0.107 Uiso 0.55(3) 1 calc PR A 2
C18B C 0.3534(7) 0.0760(5) 1.2760(6) 0.076(5) Uiso 0.55(3) 1 d P A 2
H18C H 0.3768 0.0935 1.2692 0.092 Uiso 0.55(3) 1 calc PR A 2
H18D H 0.3553 0.0647 1.2961 0.092 Uiso 0.55(3) 1 calc PR A 2
C19 C 0.3618(4) 0.0046(4) 1.2774(3) 0.112(5) Uani 1 1 d . A 2
H19 H 0.3782 0.0233 1.2922 0.134 Uiso 1 1 calc R A 2
C20 C 0.3265(4) -0.0125(4) 1.2922(4) 0.122(5) Uani 1 1 d . A 2
H20A H 0.3102 -0.0302 1.2768 0.147 Uiso 1 1 calc R A 2
H20B H 0.3192 0.0047 1.2953 0.147 Uiso 1 1 calc R A 2
C21 C 0.3253(3) -0.0296(4) 1.3262(4) 0.130(5) Uani 1 1 d . A 2
H21A H 0.3389 -0.0116 1.3426 0.155 Uiso 1 1 calc R A 2
H21B H 0.3014 -0.0425 1.3341 0.155 Uiso 1 1 calc R A 2
C22 C 0.3395(4) -0.0537(4) 1.3230(3) 0.119(5) Uani 1 1 d . A 2
H22A H 0.3419 -0.0613 1.3452 0.143 Uiso 1 1 calc R A 2
H22B H 0.3233 -0.0741 1.3103 0.143 Uiso 1 1 calc R A 2
C23 C 0.3737(4) -0.0367(4) 1.3061(4) 0.137(6) Uani 1 1 d . A 2
H23A H 0.3813 -0.0537 1.3030 0.165 Uiso 1 1 calc R A 2
H23B H 0.3906 -0.0182 1.3204 0.165 Uiso 1 1 calc R A 2
C24 C 0.3731(4) -0.0216(4) 1.2728(4) 0.147(7) Uani 1 1 d . A 2
H24A H 0.3571 -0.0400 1.2578 0.176 Uiso 1 1 calc R A 2
H24B H 0.3962 -0.0106 1.2628 0.176 Uiso 1 1 calc R A 2
C25A C 0.3823(14) 0.0347(9) 1.1503(10) 0.148(8) Uiso 0.297(12) 1 d PD A 1
H25A H 0.4057 0.0442 1.1405 0.177 Uiso 0.297(12) 1 calc PR A 1
C26A C 0.3862(13) 0.0706(9) 1.1525(10) 0.191(8) Uiso 0.297(12) 1 d PD A 1
H26A H 0.3715 0.0697 1.1710 0.229 Uiso 0.297(12) 1 calc PR A 1
H26B H 0.4101 0.0863 1.1594 0.229 Uiso 0.297(12) 1 calc PR A 1
C27A C 0.3789(15) 0.0883(10) 1.1237(10) 0.220(11) Uiso 0.297(12) 1 d PD A 1
H27A H 0.4013 0.1060 1.1148 0.263 Uiso 0.297(12) 1 calc PR A 1
H27B H 0.3678 0.1006 1.1330 0.263 Uiso 0.297(12) 1 calc PR A 1
C28A C 0.3569(11) 0.0668(12) 1.0945(11) 0.190(10) Uiso 0.297(12) 1 d PD A 1
H28A H 0.3326 0.0592 1.0990 0.228 Uiso 0.297(12) 1 calc PR A 1
H28B H 0.3638 0.0812 1.0745 0.228 Uiso 0.297(12) 1 calc PR A 1
C29A C 0.3608(13) 0.0352(10) 1.0882(10) 0.172(9) Uiso 0.297(12) 1 d PD A 1
H29A H 0.3404 0.0184 1.0758 0.206 Uiso 0.297(12) 1 calc PR A 1
H29B H 0.3808 0.0424 1.0737 0.206 Uiso 0.297(12) 1 calc PR A 1
C30A C 0.3651(13) 0.0164(9) 1.1179(11) 0.168(9) Uiso 0.297(12) 1 d PD A 1
H30A H 0.3780 0.0054 1.1099 0.202 Uiso 0.297(12) 1 calc PR A 1
H30B H 0.3420 -0.0023 1.1238 0.202 Uiso 0.297(12) 1 calc PR A 1
C25B C 0.3992(5) 0.0323(4) 1.1402(3) 0.148(8) Uiso 0.703(12) 1 d PD A 2
H25B H 0.4246 0.0472 1.1381 0.177 Uiso 0.703(12) 1 calc PR A 2
C26B C 0.3821(6) 0.0543(6) 1.1398(5) 0.191(8) Uiso 0.703(12) 1 d PD A 2
H26C H 0.3853 0.0661 1.1611 0.229 Uiso 0.703(12) 1 calc PR A 2
H26D H 0.3573 0.0401 1.1352 0.229 Uiso 0.703(12) 1 calc PR A 2
C27B C 0.4005(6) 0.0804(6) 1.1118(5) 0.220(11) Uiso 0.703(12) 1 d PD A 2
H27C H 0.4018 0.1027 1.1158 0.263 Uiso 0.703(12) 1 calc PR A 2
H27D H 0.4235 0.0838 1.1068 0.263 Uiso 0.703(12) 1 calc PR A 2
C28B C 0.3738(6) 0.0589(5) 1.0855(5) 0.190(10) Uiso 0.703(12) 1 d PD A 2
H28C H 0.3748 0.0722 1.0658 0.228 Uiso 0.703(12) 1 calc PR A 2
H28D H 0.3502 0.0461 1.0943 0.228 Uiso 0.703(12) 1 calc PR A 2
C29B C 0.3899(5) 0.0362(4) 1.0799(4) 0.172(9) Uiso 0.703(12) 1 d PD A 2
H29C H 0.4148 0.0512 1.0764 0.206 Uiso 0.703(12) 1 calc PR A 2
H29D H 0.3801 0.0227 1.0596 0.206 Uiso 0.703(12) 1 calc PR A 2
C30B C 0.3845(5) 0.0114(4) 1.1084(4) 0.168(9) Uiso 0.703(12) 1 d PD A 2
H30C H 0.3962 -0.0017 1.1034 0.202 Uiso 0.703(12) 1 calc PR A 2
H30D H 0.3598 -0.0051 1.1112 0.202 Uiso 0.703(12) 1 calc PR A 2
C31A C 0.4003(5) -0.0264(4) 1.1744(6) 0.131(6) Uiso 0.477(18) 1 d PD A 3
H31A H 0.3855 -0.0415 1.1563 0.157 Uiso 0.477(18) 1 calc PR A 3
C32A C 0.4369(5) -0.0131(4) 1.1618(6) 0.168(9) Uiso 0.477(18) 1 d PD A 3
H32A H 0.4413 0.0022 1.1427 0.201 Uiso 0.477(18) 1 calc PR A 3
H32B H 0.4535 0.0003 1.1793 0.201 Uiso 0.477(18) 1 calc PR A 3
C33A C 0.4420(6) -0.0430(7) 1.1515(7) 0.156(8) Uiso 0.477(18) 1 d PD A 3
H33A H 0.4269 -0.0551 1.1325 0.188 Uiso 0.477(18) 1 calc PR A 3
H33B H 0.4659 -0.0341 1.1444 0.188 Uiso 0.477(18) 1 calc PR A 3
C34A C 0.4337(6) -0.0683(6) 1.1800(8) 0.176(9) Uiso 0.477(18) 1 d PD A 3
H34A H 0.4504 -0.0568 1.1980 0.211 Uiso 0.477(18) 1 calc PR A 3
H34B H 0.4358 -0.0880 1.1723 0.211 Uiso 0.477(18) 1 calc PR A 3
C35A C 0.3974(6) -0.0812(4) 1.1930(7) 0.181(9) Uiso 0.477(18) 1 d PD A 3
H35A H 0.3931 -0.0965 1.2121 0.217 Uiso 0.477(18) 1 calc PR A 3
H35B H 0.3805 -0.0945 1.1756 0.217 Uiso 0.477(18) 1 calc PR A 3
C36A C 0.3927(5) -0.0510(5) 1.2035(6) 0.118(7) Uiso 0.477(18) 1 d PD A 3
H36A H 0.4084 -0.0386 1.2220 0.141 Uiso 0.477(18) 1 calc PR A 3
H36B H 0.3689 -0.0598 1.2112 0.141 Uiso 0.477(18) 1 calc PR A 3
C31B C 0.4052(6) -0.0192(5) 1.1597(6) 0.131(6) Uiso 0.523(18) 1 d PD A 4
H31B H 0.3888 -0.0325 1.1416 0.157 Uiso 0.523(18) 1 calc PR A 4
C32B C 0.4398(6) 0.0027(6) 1.1421(7) 0.168(9) Uiso 0.523(18) 1 d PD A 4
H32C H 0.4565 0.0215 1.1563 0.201 Uiso 0.523(18) 1 calc PR A 4
H32D H 0.4372 0.0121 1.1210 0.201 Uiso 0.523(18) 1 calc PR A 4
C33B C 0.4494(7) -0.0253(7) 1.1369(6) 0.156(8) Uiso 0.523(18) 1 d PD A 4
H33C H 0.4381 -0.0363 1.1159 0.188 Uiso 0.523(18) 1 calc PR A 4
H33D H 0.4742 -0.0124 1.1320 0.188 Uiso 0.523(18) 1 calc PR A 4
C34B C 0.4450(7) -0.0553(8) 1.1585(8) 0.176(9) Uiso 0.523(18) 1 d PD A 4
H34C H 0.4493 -0.0711 1.1451 0.211 Uiso 0.523(18) 1 calc PR A 4
H34D H 0.4618 -0.0466 1.1767 0.211 Uiso 0.523(18) 1 calc PR A 4
C35B C 0.4085(7) -0.0746(6) 1.1726(8) 0.181(9) Uiso 0.523(18) 1 d PD A 4
H35C H 0.3918 -0.0887 1.1554 0.217 Uiso 0.523(18) 1 calc PR A 4
H35D H 0.4070 -0.0897 1.1910 0.217 Uiso 0.523(18) 1 calc PR A 4
C36B C 0.4015(7) -0.0464(6) 1.1847(7) 0.118(7) Uiso 0.523(18) 1 d PD A 4
H36C H 0.4172 -0.0345 1.2033 0.141 Uiso 0.523(18) 1 calc PR A 4
H36D H 0.3779 -0.0576 1.1936 0.141 Uiso 0.523(18) 1 calc PR A 4
C37 C 0.4050(3) 0.0527(3) 1.2271(3) 0.131(5) Uani 1 1 d . A .
H37A H 0.4064 0.0721 1.2144 0.157 Uiso 1 1 calc R . .
H37B H 0.4184 0.0619 1.2476 0.157 Uiso 1 1 calc R . .
C38 C 0.4201(3) 0.0347(4) 1.2066(3) 0.157(7) Uani 1 1 d . A .
H38A H 0.4265 0.0212 1.2213 0.189 Uiso 1 1 calc R . .
H38B H 0.4410 0.0519 1.1951 0.189 Uiso 1 1 calc R . .
C39 C -0.0443(4) -0.1665(5) 0.9631(4) 0.155(8) Uani 1 1 d . . .
H39 H -0.0633 -0.1645 0.9528 0.186 Uiso 1 1 calc R . .
C40 C -0.0295(3) -0.1425(4) 0.9921(4) 0.144(6) Uani 1 1 d . . .
H40A H -0.0110 -0.1453 1.0021 0.173 Uiso 1 1 calc R . .
H40B H -0.0476 -0.1490 1.0090 0.173 Uiso 1 1 calc R . .
C41 C -0.0147(5) -0.1038(4) 0.9828(4) 0.175(7) Uani 1 1 d . . .
H41A H -0.0324 -0.1010 0.9710 0.210 Uiso 1 1 calc R . .
H41B H -0.0083 -0.0897 1.0030 0.210 Uiso 1 1 calc R . .
C42 C 0.0163(4) -0.0921(4) 0.9611(5) 0.168(7) Uani 1 1 d . . .
H42A H 0.0259 -0.0679 0.9545 0.201 Uiso 1 1 calc R . .
H42B H 0.0343 -0.0947 0.9724 0.201 Uiso 1 1 calc R . .
C43 C 0.0023(4) -0.1158(6) 0.9315(3) 0.166(7) Uani 1 1 d . . .
H43A H 0.0212 -0.1103 0.9159 0.199 Uiso 1 1 calc R . .
H43B H -0.0146 -0.1115 0.9200 0.199 Uiso 1 1 calc R . .
C44 C -0.0149(4) -0.1537(4) 0.9407(4) 0.130(6) Uani 1 1 d . . .
H44A H -0.0226 -0.1673 0.9201 0.156 Uiso 1 1 calc R . .
H44B H 0.0025 -0.1579 0.9509 0.156 Uiso 1 1 calc R . .
C45 C -0.0888(3) -0.2195(4) 1.0058(3) 0.102(5) Uani 1 1 d . . .
H45 H -0.0756 -0.2053 1.0252 0.122 Uiso 1 1 calc R . .
C46 C -0.1042(3) -0.2565(3) 1.0159(3) 0.113(5) Uani 1 1 d . . .
H46A H -0.0859 -0.2617 1.0216 0.135 Uiso 1 1 calc R . .
H46B H -0.1179 -0.2717 0.9976 0.135 Uiso 1 1 calc R . .
C47 C -0.1282(3) -0.2623(3) 1.0474(3) 0.126(5) Uani 1 1 d . . .
H47A H -0.1395 -0.2867 1.0541 0.152 Uiso 1 1 calc R . .
H47B H -0.1138 -0.2484 1.0660 0.152 Uiso 1 1 calc R . .
C48 C -0.1535(3) -0.2533(4) 1.0409(3) 0.150(7) Uani 1 1 d . . .
H48A H -0.1669 -0.2565 1.0612 0.180 Uiso 1 1 calc R . .
H48B H -0.1694 -0.2692 1.0241 0.180 Uiso 1 1 calc R . .
C49 C -0.1394(4) -0.2166(4) 1.0288(3) 0.140(6) Uani 1 1 d . . .
H49A H -0.1262 -0.2002 1.0465 0.169 Uiso 1 1 calc R . .
H49B H -0.1583 -0.2128 1.0221 0.169 Uiso 1 1 calc R . .
C50 C -0.1158(3) -0.2116(3) 0.9990(3) 0.112(5) Uani 1 1 d . . .
H50A H -0.1301 -0.2263 0.9807 0.134 Uiso 1 1 calc R . .
H50B H -0.1051 -0.1875 0.9916 0.134 Uiso 1 1 calc R . .
C51 C 0.0014(4) -0.2392(4) 0.9061(3) 0.106(5) Uani 1 1 d . . .
H51 H 0.0168 -0.2469 0.9160 0.127 Uiso 1 1 calc R . .
C52 C 0.0227(4) -0.2000(4) 0.9020(3) 0.126(5) Uani 1 1 d . . .
H52A H 0.0082 -0.1916 0.8924 0.151 Uiso 1 1 calc R . .
H52B H 0.0304 -0.1893 0.9240 0.151 Uiso 1 1 calc R . .
C53 C 0.0539(4) -0.1892(4) 0.8801(4) 0.160(7) Uani 1 1 d . . .
H53A H 0.0696 -0.1957 0.8906 0.192 Uiso 1 1 calc R . .
H53B H 0.0663 -0.1640 0.8774 0.192 Uiso 1 1 calc R . .
C54 C 0.0426(4) -0.2067(5) 0.8460(4) 0.171(7) Uani 1 1 d . . .
H54A H 0.0291 -0.1980 0.8346 0.205 Uiso 1 1 calc R . .
H54B H 0.0631 -0.2006 0.8325 0.205 Uiso 1 1 calc R . .
C55 C 0.0219(4) -0.2441(4) 0.8488(3) 0.138(6) Uani 1 1 d . . .
H55A H 0.0365 -0.2533 0.8566 0.165 Uiso 1 1 calc R . .
H55B H 0.0128 -0.2541 0.8268 0.165 Uiso 1 1 calc R . .
C56 C -0.0085(3) -0.2548(3) 0.8733(4) 0.120(5) Uani 1 1 d . . .
H56A H -0.0248 -0.2486 0.8635 0.144 Uiso 1 1 calc R . .
H56B H -0.0207 -0.2800 0.8758 0.144 Uiso 1 1 calc R . .
C57 C -0.0555(4) -0.2966(3) 0.9351(3) 0.094(5) Uani 1 1 d . . .
H57 H -0.0664 -0.3054 0.9131 0.112 Uiso 1 1 calc R . .
C58 C -0.0830(4) -0.3098(3) 0.9610(3) 0.106(5) Uani 1 1 d . . .
H58A H -0.0724 -0.3005 0.9827 0.127 Uiso 1 1 calc R . .
H58B H -0.0992 -0.3017 0.9562 0.127 Uiso 1 1 calc R . .
C59 C -0.1023(3) -0.3483(4) 0.9627(3) 0.131(6) Uani 1 1 d . . .
H59A H -0.1147 -0.3577 0.9418 0.157 Uiso 1 1 calc R . .
H59B H -0.1194 -0.3559 0.9807 0.157 Uiso 1 1 calc R . .
C60 C -0.0777(4) -0.3619(3) 0.9689(3) 0.128(5) Uani 1 1 d . . .
H60A H -0.0678 -0.3552 0.9912 0.154 Uiso 1 1 calc R . .
H60B H -0.0904 -0.3871 0.9676 0.154 Uiso 1 1 calc R . .
C61 C -0.0486(4) -0.3472(5) 0.9432(3) 0.140(7) Uani 1 1 d . . .
H61A H -0.0319 -0.3546 0.9487 0.168 Uiso 1 1 calc R . .
H61B H -0.0582 -0.3566 0.9212 0.168 Uiso 1 1 calc R . .
C62 C -0.0306(4) -0.3091(3) 0.9418(3) 0.135(7) Uani 1 1 d . . .
H62A H -0.0130 -0.3009 0.9242 0.162 Uiso 1 1 calc R . .
H62B H -0.0188 -0.2996 0.9630 0.162 Uiso 1 1 calc R . .
C63 C -0.0833(3) -0.2313(3) 0.9368(3) 0.091(4) Uani 1 1 d . . .
H63A H -0.1046 -0.2523 0.9434 0.109 Uiso 1 1 calc R . .
H63B H -0.0896 -0.2159 0.9253 0.109 Uiso 1 1 calc R . .
C64 C -0.0623(3) -0.2406(3) 0.9139(3) 0.094(4) Uani 1 1 d . . .
H64A H -0.0491 -0.2212 0.8987 0.113 Uiso 1 1 calc R . .
H64B H -0.0783 -0.2605 0.9004 0.113 Uiso 1 1 calc R . .

loop_
_atom_site_aniso_label
_atom_site_aniso_U_11
_atom_site_aniso_U_22
_atom_site_aniso_U_33
_atom_site_aniso_U_23
_atom_site_aniso_U_13
_atom_site_aniso_U_12
Pt1 0.0887(5) 0.0843(5) 0.0977(4) 0.0049(4) -0.0157(4) 0.0226(4)
Ni1 0.0994(16) 0.1334(17) 0.1024(15) -0.0108(13) -0.0377(12) 0.0357(13)
Ni2 0.0807(13) 0.1037(14) 0.0821(13) -0.0156(10) -0.0097(10) 0.0521(11)
S1 0.108(3) 0.111(3) 0.104(3) -0.019(2) -0.038(2) 0.035(3)
S2 0.088(3) 0.153(4) 0.128(3) -0.027(3) -0.037(3) 0.048(3)
S3 0.083(3) 0.100(3) 0.105(3) 0.009(2) -0.004(2) 0.027(2)
S4 0.087(3) 0.092(3) 0.112(3) -0.009(2) -0.023(2) 0.031(2)
S5 0.083(3) 0.122(3) 0.095(3) -0.025(2) -0.018(2) 0.057(2)
S6 0.086(3) 0.109(3) 0.087(3) -0.025(2) -0.010(2) 0.053(2)
S7 0.076(3) 0.084(3) 0.081(3) -0.008(2) -0.015(2) 0.021(2)
S8 0.077(3) 0.097(3) 0.107(3) 0.006(2) -0.008(2) 0.037(2)
P1 0.095(4) 0.128(4) 0.105(4) 0.006(3) -0.022(3) 0.034(3)
P2 0.100(4) 0.179(5) 0.114(4) -0.019(3) -0.030(3) 0.044(3)
P3 0.095(3) 0.091(3) 0.093(3) -0.002(3) -0.002(3) 0.041(3)
P4 0.090(3) 0.123(4) 0.093(3) -0.022(3) -0.013(3) 0.061(3)
C19 0.108(14) 0.098(14) 0.102(14) 0.012(10) -0.031(11) 0.031(12)
C20 0.154(17) 0.119(14) 0.088(13) 0.021(10) -0.017(12) 0.064(13)
C21 0.126(14) 0.125(15) 0.111(16) -0.003(12) 0.016(11) 0.042(12)
C22 0.134(16) 0.126(16) 0.091(12) -0.005(11) -0.013(11) 0.061(14)
C23 0.115(16) 0.117(15) 0.157(17) -0.001(12) -0.047(13) 0.041(12)
C24 0.154(15) 0.103(14) 0.20(2) 0.023(13) -0.050(13) 0.078(12)
C37 0.108(14) 0.116(13) 0.119(14) -0.012(10) -0.066(10) 0.019(11)
C38 0.085(13) 0.207(18) 0.135(14) -0.092(12) -0.044(10) 0.039(12)
C39 0.113(15) 0.21(2) 0.070(13) -0.045(14) 0.006(11) 0.024(15)
C40 0.122(14) 0.131(16) 0.181(19) 0.058(15) -0.014(12) 0.064(13)
C41 0.22(2) 0.130(18) 0.179(19) 0.043(13) 0.033(15) 0.089(17)
C42 0.146(18) 0.101(14) 0.20(2) 0.007(14) 0.051(16) 0.021(13)
C43 0.135(16) 0.22(2) 0.115(16) -0.030(17) -0.003(12) 0.071(17)
C44 0.165(17) 0.056(12) 0.174(19) 0.021(11) -0.020(13) 0.058(13)
C45 0.060(11) 0.113(13) 0.150(14) 0.028(10) -0.013(10) 0.056(11)
C46 0.112(13) 0.112(13) 0.135(14) 0.033(10) 0.022(10) 0.072(11)
C47 0.093(12) 0.169(14) 0.138(15) 0.053(11) 0.016(11) 0.082(11)
C48 0.142(15) 0.25(2) 0.141(14) 0.112(13) 0.058(11) 0.157(16)
C49 0.190(16) 0.233(19) 0.089(12) 0.062(12) 0.067(11) 0.174(16)
C50 0.088(12) 0.127(12) 0.119(14) 0.003(10) -0.013(10) 0.054(11)
C51 0.149(16) 0.109(14) 0.054(12) -0.052(11) -0.035(11) 0.061(12)
C52 0.143(15) 0.166(17) 0.059(11) -0.009(11) 0.031(10) 0.069(14)
C53 0.164(17) 0.198(17) 0.063(12) -0.049(12) 0.012(12) 0.049(14)
C54 0.145(17) 0.189(19) 0.127(18) 0.010(17) 0.049(13) 0.046(16)
C55 0.168(18) 0.134(16) 0.093(13) -0.067(12) -0.004(12) 0.062(14)
C56 0.134(15) 0.137(14) 0.117(15) -0.015(13) -0.001(13) 0.089(12)
C57 0.107(13) 0.102(14) 0.101(12) -0.017(9) 0.012(10) 0.075(12)
C58 0.099(13) 0.095(13) 0.089(12) -0.040(10) -0.010(9) 0.024(11)
C59 0.109(15) 0.183(19) 0.136(13) 0.016(13) -0.037(10) 0.100(16)
C60 0.157(17) 0.080(11) 0.120(15) -0.028(10) -0.050(13) 0.039(12)
C61 0.135(16) 0.23(2) 0.098(14) -0.073(14) -0.016(11) 0.120(16)
C62 0.161(18) 0.058(12) 0.159(14) -0.069(11) -0.023(11) 0.035(13)
C63 0.085(11) 0.078(10) 0.122(12) -0.016(9) -0.021(9) 0.050(9)
C64 0.076(10) 0.097(11) 0.104(12) -0.016(8) -0.015(9) 0.039(9)

loop_
_atom_type_symbol
_atom_type_description
_atom_type_scat_dispersion_real
_atom_type_scat_dispersion_imag
_atom_type_scat_source
C C 0.0033 0.0016 'International Tables Vol C Tables 4.2.6.8 and 6.1.1.4'
H H 0.0000 0.0000 'International Tables Vol C Tables 4.2.6.8 and 6.1.1.4'
P P 0.1023 0.0942 'International Tables Vol C Tables 4.2.6.8 and 6.1.1.4'
S S 0.1246 0.1234 'International Tables Vol C Tables 4.2.6.8 and 6.1.1.4'
Ni Ni 0.3393 1.1124 'International Tables Vol C Tables 4.2.6.8 and 6.1.1.4'
Pt Pt -1.7033 8.3905 'International Tables Vol C Tables 4.2.6.8 and 6.1.1.4'

loop_
_geom_angle_atom_site_label_1
_geom_angle_atom_site_label_2
_geom_angle_atom_site_label_3
_geom_angle
_geom_angle_site_symmetry_1
_geom_angle_site_symmetry_3
_geom_angle_publ_flag
S4 Pt1 S8 87.85(12) . . ?
S4 Pt1 S7 172.47(12) . . ?
S8 Pt1 S7 89.80(11) . . ?
S4 Pt1 S3 89.79(12) . . ?
S8 Pt1 S3 176.75(13) . . ?
S7 Pt1 S3 92.27(11) . . ?
S2 Ni1 S1 93.36(14) . . ?
S2 Ni1 P1 171.15(18) . . ?
S1 Ni1 P1 91.43(16) . . ?
S2 Ni1 P2 88.28(17) . . ?
S1 Ni1 P2 170.39(18) . . ?
P1 Ni1 P2 88.23(17) . . ?
P3 Ni2 S6 174.00(16) . . ?
P3 Ni2 S5 88.66(14) . . ?
S6 Ni2 S5 91.98(12) . . ?
P3 Ni2 P4 88.33(15) . . ?
S6 Ni2 P4 91.49(14) . . ?
S5 Ni2 P4 174.49(16) . . ?
C1 S1 Ni1 100.5(5) . . ?
C2 S2 Ni1 103.6(5) . . ?
C3 S3 Pt1 103.0(5) . . ?
C4 S4 Pt1 105.3(5) . . ?
C5 S5 Ni2 104.2(4) . . ?
C6 S6 Ni2 102.9(4) . . ?
C7 S7 Pt1 104.5(4) . . ?
C8 S8 Pt1 104.3(4) . . ?
C13A P1 C37 100.6(14) . . ?
C13A P1 C19 109.8(14) . . ?
C37 P1 C19 105.1(7) . . ?
C37 P1 C13B 108.3(9) . . ?
C19 P1 C13B 101.7(10) . . ?
C13A P1 Ni1 116.3(9) . . ?
C37 P1 Ni1 108.8(4) . . ?
C19 P1 Ni1 114.7(5) . . ?
C13B P1 Ni1 117.4(7) . . ?
C38 P2 C31B 106.7(10) . . ?
C38 P2 C25A 104.8(15) . . ?
C31B P2 C25A 119.0(19) . . ?
C38 P2 C25B 104.2(8) . . ?
C31B P2 C25B 92.0(10) . . ?
C38 P2 C31A 99.9(9) . . ?
C25A P2 C31A 139.6(18) . . ?
C25B P2 C31A 113.2(11) . . ?
C38 P2 Ni1 109.3(5) . . ?
C31B P2 Ni1 123.1(8) . . ?
C25A P2 Ni1 92.3(19) . . ?
C25B P2 Ni1 119.2(7) . . ?
C31A P2 Ni1 109.1(7) . . ?
C63 P3 C39 100.6(6) . . ?
C63 P3 C45 105.4(6) . . ?
C39 P3 C45 101.9(7) . . ?
C63 P3 Ni2 111.9(4) . . ?
C39 P3 Ni2 118.7(5) . . ?
C45 P3 Ni2 116.3(5) . . ?
C64 P4 C51 106.1(6) . . ?
C64 P4 C57 104.0(6) . . ?
C51 P4 C57 104.5(7) . . ?
C64 P4 Ni2 107.9(4) . . ?
C51 P4 Ni2 116.1(5) . . ?
C57 P4 Ni2 117.1(5) . . ?
C2 C1 C9 120.9(13) . . ?
C2 C1 S1 122.2(12) . . ?
C9 C1 S1 116.7(10) . . ?
C1 C2 C10 119.7(14) . . ?
C1 C2 S2 120.2(12) . . ?
C10 C2 S2 120.1(12) . . ?
C4 C3 C9 118.0(12) . . ?
C4 C3 S3 121.9(11) . . ?
C9 C3 S3 119.8(11) . . ?
C3 C4 C10 120.6(13) . . ?
C3 C4 S4 119.0(11) . . ?
C10 C4 S4 120.4(11) . . ?
C6 C5 C11 116.6(11) . . ?
C6 C5 S5 119.2(9) . . ?
C11 C5 S5 123.9(10) . . ?
C5 C6 C12 119.6(11) . . ?
C5 C6 S6 120.2(9) . . ?
C12 C6 S6 120.0(9) . . ?
C8 C7 C11 118.2(11) . . ?
C8 C7 S7 119.3(9) . . ?
C11 C7 S7 122.5(9) . . ?
C7 C8 C12 116.9(10) . . ?
C7 C8 S8 121.9(9) . . ?
C12 C8 S8 121.2(9) . . ?
C3 C9 C1 119.8(12) . . ?
C2 C10 C4 120.9(13) . . ?
C5 C11 C7 126.1(11) . . ?
C6 C12 C8 122.4(10) . . ?
C14A C13A C18A 109(3) . . ?
C14A C13A P1 116(2) . . ?
C18A C13A P1 110(2) . . ?
C13A C14A C15A 112(3) . . ?
C14A C15A C16A 106(3) . . ?
C17A C16A C15A 107(3) . . ?
C18A C17A C16A 116(2) . . ?
C17A C18A C13A 106(2) . . ?
C14B C13B C18B 111(3) . . ?
C14B C13B P1 104.6(17) . . ?
C18B C13B P1 115.6(17) . . ?
C13B C14B C15B 107(3) . . ?
C16B C15B C14B 114(3) . . ?
C15B C16B C17B 109(2) . . ?
C18B C17B C16B 107.6(18) . . ?
C13B C18B C17B 110(2) . . ?
C20 C19 C24 109.5(13) . . ?
C20 C19 P1 108.6(11) . . ?
C24 C19 P1 109.5(13) . . ?
C19 C20 C21 111.6(12) . . ?
C22 C21 C20 110.7(12) . . ?
C23 C22 C21 111.5(14) . . ?
C22 C23 C24 113.1(13) . . ?
C23 C24 C19 109.1(14) . . ?
C30A C25A C26A 112.2(5) . . ?
C30A C25A P2 111(3) . . ?
C26A C25A P2 137(3) . . ?
C27A C26A C25A 124(2) . . ?
C26A C27A C28A 120(3) . . ?
C29A C28A C27A 112.1(5) . . ?
C30A C29A C28A 119(3) . . ?
C29A C30A C25A 123(3) . . ?
C26B C25B C30B 100.6(14) . . ?
C26B C25B P2 111.9(11) . . ?
C30B C25B P2 114.1(11) . . ?
C25B C26B C27B 104.4(16) . . ?
C28B C27B C26B 94.4(16) . . ?
C27B C28B C29B 92.4(15) . . ?
C28B C29B C30B 114.6(16) . . ?
C29B C30B C25B 108.7(12) . . ?
C32A C31A C36A 110.2(4) . . ?
C32A C31A P2 113.0(13) . . ?
C36A C31A P2 120.0(13) . . ?
C33A C32A C31A 110.6(5) . . ?
C34A C33A C32A 111.0(5) . . ?
C33A C34A C35A 111.0(5) . . ?
C34A C35A C36A 110.7(5) . . ?
C35A C36A C31A 110.2(4) . . ?
C36B C31B C32B 119.2(17) . . ?
C36B C31B P2 110.0(13) . . ?
C32B C31B P2 112.0(13) . . ?
C31B C32B C33B 98.5(14) . . ?
C34B C33B C32B 133(2) . . ?
C35B C34B C33B 110(2) . . ?
C36B C35B C34B 105(2) . . ?
C35B C36B C31B 117.6(18) . . ?
C38 C37 P1 110.1(9) . . ?
C37 C38 P2 109.5(9) . . ?
C44 C39 C40 102.3(14) . . ?
C44 C39 P3 108.1(13) . . ?
C40 C39 P3 114.2(12) . . ?
C39 C40 C41 113.4(13) . . ?
C42 C41 C40 109.6(13) . . ?
C43 C42 C41 103.1(14) . . ?
C42 C43 C44 113.1(14) . . ?
C39 C44 C43 116.4(15) . . ?
C50 C45 C46 110.1(11) . . ?
C50 C45 P3 116.0(11) . . ?
C46 C45 P3 108.9(10) . . ?
C45 C46 C47 107.1(11) . . ?
C48 C47 C46 112.1(11) . . ?
C47 C48 C49 114.3(13) . . ?
C48 C49 C50 107.0(11) . . ?
C45 C50 C49 114.3(11) . . ?
C56 C51 C52 108.6(12) . . ?
C56 C51 P4 115.3(12) . . ?
C52 C51 P4 110.8(10) . . ?
C53 C52 C51 112.2(12) . . ?
C52 C53 C54 110.0(12) . . ?
C55 C54 C53 111.9(14) . . ?
C54 C55 C56 111.0(13) . . ?
C51 C56 C55 114.8(12) . . ?
C62 C57 C58 110.1(12) . . ?
C62 C57 P4 110.0(11) . . ?
C58 C57 P4 110.3(10) . . ?
C59 C58 C57 112.2(12) . . ?
C58 C59 C60 110.4(12) . . ?
C61 C60 C59 110.5(12) . . ?
C62 C61 C60 112.0(12) . . ?
C61 C62 C57 111.0(13) . . ?
C64 C63 P3 108.5(8) . . ?
C63 C64 P4 114.9(8) . . ?

loop_
_geom_bond_atom_site_label_1
_geom_bond_atom_site_label_2
_geom_bond_distance
_geom_bond_site_symmetry_2
_geom_bond_publ_flag
Pt1 S4 2.214(3) . ?
Pt1 S8 2.223(3) . ?
Pt1 S7 2.228(3) . ?
Pt1 S3 2.247(3) . ?
Ni1 S2 2.149(4) . ?
Ni1 S1 2.147(4) . ?
Ni1 P1 2.165(4) . ?
Ni1 P2 2.168(4) . ?
Ni2 P3 2.139(4) . ?
Ni2 S6 2.152(3) . ?
Ni2 S5 2.156(3) . ?
Ni2 P4 2.164(4) . ?
S1 C1 1.757(11) . ?
S2 C2 1.685(13) . ?
S3 C3 1.745(11) . ?
S4 C4 1.734(12) . ?
S5 C5 1.701(11) . ?
S6 C6 1.722(10) . ?
S7 C7 1.725(10) . ?
S8 C8 1.700(10) . ?
P1 C13A 1.63(4) . ?
P1 C37 1.828(12) . ?
P1 C19 1.836(13) . ?
P1 C13B 2.06(3) . ?
P2 C38 1.804(11) . ?
P2 C31B 1.802(5) . ?
P2 C25A 1.802(5) . ?
P2 C25B 1.802(5) . ?
P2 C31A 1.805(5) . ?
P3 C63 1.795(10) . ?
P3 C39 1.797(18) . ?
P3 C45 1.837(12) . ?
P4 C64 1.793(10) . ?
P4 C51 1.790(13) . ?
P4 C57 1.796(12) . ?
C1 C2 1.340(13) . ?
C1 C9 1.448(13) . ?
C2 C10 1.425(13) . ?
C3 C4 1.384(12) . ?
C3 C9 1.450(13) . ?
C4 C10 1.419(13) . ?
C5 C6 1.397(11) . ?
C5 C11 1.382(11) . ?
C6 C12 1.416(11) . ?
C7 C8 1.399(11) . ?
C7 C11 1.405(11) . ?
C8 C12 1.446(11) . ?
C13A C14A 1.540(5) . ?
C13A C18A 1.541(5) . ?
C14A C15A 1.540(5) . ?
C15A C16A 1.540(5) . ?
C16A C17A 1.540(5) . ?
C17A C18A 1.539(5) . ?
C13B C14B 1.48(2) . ?
C13B C18B 1.51(2) . ?
C14B C15B 1.60(3) . ?
C15B C16B 1.50(2) . ?
C16B C17B 1.52(2) . ?
C17B C18B 1.54(2) . ?
C19 C20 1.506(14) . ?
C19 C24 1.516(15) . ?
C20 C21 1.571(14) . ?
C21 C22 1.519(14) . ?
C22 C23 1.502(14) . ?
C23 C24 1.520(15) . ?
C25A C30A 1.540(5) . ?
C25A C26A 1.541(5) . ?
C26A C27A 1.543(5) . ?
C27A C28A 1.541(5) . ?
C28A C29A 1.542(5) . ?
C29A C30A 1.541(5) . ?
C25B C26B 1.534(5) . ?
C25B C30B 1.541(5) . ?
C26B C27B 1.546(5) . ?
C27B C28B 1.535(5) . ?
C28B C29B 1.539(5) . ?
C29B C30B 1.541(5) . ?
C31A C32A 1.539(5) . ?
C31A C36A 1.540(5) . ?
C32A C33A 1.535(5) . ?
C33A C34A 1.534(5) . ?
C34A C35A 1.535(5) . ?
C35A C36A 1.538(5) . ?
C31B C36B 1.539(5) . ?
C31B C32B 1.542(5) . ?
C32B C33B 1.543(5) . ?
C33B C34B 1.541(5) . ?
C34B C35B 1.539(5) . ?
C35B C36B 1.540(5) . ?
C37 C38 1.541(13) . ?
C39 C44 1.467(17) . ?
C39 C40 1.515(16) . ?
C40 C41 1.571(14) . ?
C41 C42 1.510(16) . ?
C42 C43 1.521(15) . ?
C43 C44 1.532(16) . ?
C45 C50 1.458(12) . ?
C45 C46 1.510(12) . ?
C46 C47 1.614(13) . ?
C47 C48 1.416(12) . ?
C48 C49 1.529(14) . ?
C49 C50 1.551(13) . ?
C51 C56 1.470(13) . ?
C51 C52 1.541(14) . ?
C52 C53 1.523(14) . ?
C53 C54 1.552(15) . ?
C54 C55 1.469(14) . ?
C55 C56 1.564(14) . ?
C57 C62 1.516(15) . ?
C57 C58 1.506(13) . ?
C58 C59 1.504(14) . ?
C59 C60 1.536(14) . ?
C60 C61 1.544(14) . ?
C61 C62 1.491(15) . ?
C63 C64 1.526(11) . ?

loop_
_platon_squeeze_void_nr
_platon_squeeze_void_average_x
_platon_squeeze_void_average_y
_platon_squeeze_void_average_z
_platon_squeeze_void_volume
_platon_squeeze_void_count_electrons
1 -0.009 -0.005 -0.001 44544.2 6234.8
